data_7215638
loop_
_publ_author_name
'Hao, Fuying'
'Zhang, Xuanjun'
'Tian, Yupeng'
'Zhou, Hongping'
'Li, Lin'
'Wu, Jieying'
'Zhang, Shengyi'
'Yang, Jiaxiang'
'Jin, Baokang'
'Tao, Xutang'
'Zhou, Guangyong'
'Jiang, Minhua'

_publ_section_title
;
 Design, crystal structures and enhanced frequency-upconverted lasing
 efficiencies of a new series of dyes from hybrid of inorganic polymers
 and organic chromophores
;
_journal_issue 48
_journal_name_full 'Journal of Materials Chemistry'
_journal_page_first 9163
_journal_paper_doi 10.1039/b914656c
_journal_volume 19
_journal_year 2009
_chemical_formula_sum 'C20 H29 I N2 O'
_chemical_formula_weight 440.35
_chemical_name_systematic
;
?
;
_space_group_IT_number 14
_symmetry_cell_setting monoclinic
_symmetry_space_group_name_Hall '-P 2ybc'
_symmetry_space_group_name_H-M 'P 1 21/c 1'
_atom_sites_solution_hydrogens geom
_atom_sites_solution_primary direct
_atom_sites_solution_secondary difmap
_audit_creation_method SHELXL-97
_cell_angle_alpha 90.00
_cell_angle_beta 115.336(6)
_cell_angle_gamma 90.00
_cell_formula_units_Z 4
_cell_length_a 15.0256(12)
_cell_length_b 8.8242(10)
_cell_length_c 17.4227(18)
_cell_measurement_reflns_used 32
_cell_measurement_temperature 293(2)
_cell_measurement_theta_max 12.401
_cell_measurement_theta_min 5.284
_cell_volume 2087.9(4)
_computing_cell_refinement 'Bruker XSCANS'
_computing_data_collection 'Bruker XSCANS'
_computing_data_reduction 'Bruker SHELXTL'
_computing_molecular_graphics 'Bruker SHELXTL'
_computing_publication_material 'Bruker SHELXTL'
_computing_structure_refinement 'SHELXL-97 (Sheldrick, 1997)'
_computing_structure_solution 'SHELXS-97 (Sheldrick, 1990)'
_diffrn_ambient_temperature 293(2)
_diffrn_detector_area_resol_mean 8.33
_diffrn_measured_fraction_theta_full 1.000
_diffrn_measured_fraction_theta_max 1.000
_diffrn_measurement_device_type 'Bruker P4'
_diffrn_measurement_method \q/2\q
_diffrn_radiation_monochromator graphite
_diffrn_radiation_source 'fine-focus sealed tube'
_diffrn_radiation_type MoK\a
_diffrn_radiation_wavelength 0.71073
_diffrn_reflns_av_R_equivalents 0.0215
_diffrn_reflns_av_sigmaI/netI 0.0430
_diffrn_reflns_limit_h_max 1
_diffrn_reflns_limit_h_min -17
_diffrn_reflns_limit_k_max 1
_diffrn_reflns_limit_k_min -10
_diffrn_reflns_limit_l_max 20
_diffrn_reflns_limit_l_min -19
_diffrn_reflns_number 4723
_diffrn_reflns_theta_full 24.98
_diffrn_reflns_theta_max 24.98
_diffrn_reflns_theta_min 2.37
_diffrn_standards_decay_% 0
_diffrn_standards_interval_count 97
_diffrn_standards_number 3
_exptl_absorpt_coefficient_mu 1.542
_exptl_absorpt_correction_T_max 0.661
_exptl_absorpt_correction_T_min 0.595
_exptl_absorpt_correction_type psi-scan
_exptl_absorpt_process_details sadads
_exptl_crystal_colour red
_exptl_crystal_density_diffrn 1.401
_exptl_crystal_density_method 'not measured'
_exptl_crystal_description prism
_exptl_crystal_F_000 896
_exptl_crystal_size_max 0.22
_exptl_crystal_size_mid 0.17
_exptl_crystal_size_min 0.12
_refine_diff_density_max 0.385
_refine_diff_density_min -0.275
_refine_diff_density_rms 0.057
_refine_ls_extinction_coef 0.0029(2)
_refine_ls_extinction_method none
_refine_ls_goodness_of_fit_ref 1.006
_refine_ls_hydrogen_treatment restr
_refine_ls_matrix_type full
_refine_ls_number_parameters 223
_refine_ls_number_reflns 3689
_refine_ls_number_restraints 0
_refine_ls_restrained_S_all 1.006
_refine_ls_R_factor_all 0.0577
_refine_ls_R_factor_gt 0.0345
_refine_ls_shift/su_max 0.000
_refine_ls_shift/su_mean 0.000
_refine_ls_structure_factor_coef Fsqd
_refine_ls_weighting_details 'calc w=1/[\s^2^(Fo^2^)+(0.0267P)^2^+0.7331P] where P=(Fo^2^+2Fc^2^)/3'
_refine_ls_weighting_scheme calc
_refine_ls_wR_factor_gt 0.0701
_refine_ls_wR_factor_ref 0.0784
_reflns_number_gt 2706
_reflns_number_total 3689
_reflns_threshold_expression >2sigma(I)
_cod_data_source_file b914656c.txt
_cod_data_source_block 3-i
_cod_depositor_comments
;
The following automatic conversions were performed:

'_symmetry_cell_setting' value 'Monoclinic' changed to 'monoclinic'
according to
/usr/data/users/saulius/automatic-downloads/retrospective/RSC/lib/dictionaries/cif_core.dic
dictionary named 'cif_core.dic' version 2.4.2 from 2011-04-26.

Automatic conversion script
Id: cif_fix_values 2281 2013-09-26 08:29:07Z andrius 
;
_cod_original_sg_symbol_H-M 'P 21/c'
_cod_database_code 7215638

loop_
_symmetry_equiv_pos_as_xyz
'x, y, z'
'-x, y+1/2, -z+1/2'
'-x, -y, -z'
'x, -y-1/2, z-1/2'

loop_
_atom_site_label
_atom_site_type_symbol
_atom_site_fract_x
_atom_site_fract_y
_atom_site_fract_z
_atom_site_U_iso_or_equiv
_atom_site_adp_type
_atom_site_occupancy
_atom_site_symmetry_multiplicity
_atom_site_calc_flag
_atom_site_refinement_flags
I1 I 0.14284(2) 0.13354(3) 0.262096(16) 0.06453(11) Uani 1 1 d .
N1 N 0.0844(2) -0.2707(3) -0.06450(17) 0.0480(7) Uani 1 1 d .
N2 N 0.3671(2) 0.8475(3) 0.15170(17) 0.0485(7) Uani 1 1 d .
C1 C 0.0384(3) -0.4214(4) -0.0901(3) 0.0643(11) Uani 1 1 d .
H1A H 0.0430 -0.4534 -0.1409 0.096 Uiso 1 1 calc R
H1B H -0.0297 -0.4158 -0.1005 0.096 Uiso 1 1 calc R
H1C H 0.0718 -0.4931 -0.0455 0.096 Uiso 1 1 calc R
C2 C 0.1221(3) -0.1998(5) -0.1116(2) 0.0623(10) Uani 1 1 d .
H2A H 0.1209 -0.2477 -0.1596 0.075 Uiso 1 1 calc R
C3 C 0.1620(3) -0.0597(5) -0.0910(2) 0.0634(11) Uani 1 1 d .
H3A H 0.1883 -0.0137 -0.1247 0.076 Uiso 1 1 calc R
C4 C 0.1644(3) 0.0161(4) -0.0210(2) 0.0519(9) Uani 1 1 d .
C5 C 0.1250(3) -0.0600(4) 0.0272(2) 0.0531(9) Uani 1 1 d .
H5A H 0.1255 -0.0140 0.0754 0.064 Uiso 1 1 calc R
C6 C 0.0855(3) -0.2023(4) 0.0045(2) 0.0503(9) Uani 1 1 d .
H6A H 0.0593 -0.2516 0.0373 0.060 Uiso 1 1 calc R
C7 C 0.2061(3) 0.1691(5) -0.0026(2) 0.0597(10) Uani 1 1 d .
H7A H 0.2294 0.2105 -0.0396 0.072 Uiso 1 1 calc R
C8 C 0.2132(3) 0.2525(5) 0.0623(2) 0.0569(10) Uani 1 1 d .
H8A H 0.1909 0.2091 0.0995 0.068 Uiso 1 1 calc R
C9 C 0.2525(2) 0.4060(4) 0.0822(2) 0.0499(9) Uani 1 1 d .
C10 C 0.2962(3) 0.4838(4) 0.0371(2) 0.0559(10) Uani 1 1 d .
H10A H 0.2995 0.4373 -0.0094 0.067 Uiso 1 1 calc R
C11 C 0.3345(2) 0.6276(4) 0.0599(2) 0.0498(8) Uani 1 1 d .
H11A H 0.3636 0.6750 0.0288 0.060 Uiso 1 1 calc R
C12 C 0.3306(2) 0.7046(4) 0.1293(2) 0.0440(8) Uani 1 1 d .
C13 C 0.2831(3) 0.6261(4) 0.1721(2) 0.0522(9) Uani 1 1 d .
H13A H 0.2759 0.6734 0.2169 0.063 Uiso 1 1 calc R
C14 C 0.2474(3) 0.4820(5) 0.1494(2) 0.0556(10) Uani 1 1 d .
H14A H 0.2185 0.4336 0.1804 0.067 Uiso 1 1 calc R
C15 C 0.4218(4) 0.8974(6) 0.3852(3) 0.0957(16) Uani 1 1 d .
H15A H 0.4739 0.8605 0.4366 0.144 Uiso 1 1 calc R
H15B H 0.3609 0.8503 0.3772 0.144 Uiso 1 1 calc R
H15C H 0.4162 1.0053 0.3889 0.144 Uiso 1 1 calc R
C16 C 0.4446(3) 0.8599(5) 0.3107(2) 0.0698(11) Uani 1 1 d .
H16A H 0.4498 0.7508 0.3069 0.084 Uiso 1 1 calc R
H16B H 0.5076 0.9039 0.3202 0.084 Uiso 1 1 calc R
C17 C 0.3659(3) 0.9191(5) 0.2271(2) 0.0599(10) Uani 1 1 d .
H17A H 0.3017 0.9030 0.2266 0.072 Uiso 1 1 calc R
H17B H 0.3747 1.0275 0.2241 0.072 Uiso 1 1 calc R
C18 C 0.4303(3) 0.9148(4) 0.1165(2) 0.0534(9) Uani 1 1 d .
H18A H 0.4340 1.0231 0.1269 0.064 Uiso 1 1 calc R
H18B H 0.4001 0.8995 0.0555 0.064 Uiso 1 1 calc R
C19 C 0.5333(3) 0.8513(5) 0.1526(3) 0.0655(11) Uani 1 1 d .
H19A H 0.5665 0.8776 0.2123 0.079 Uiso 1 1 calc R
H19B H 0.5296 0.7417 0.1486 0.079 Uiso 1 1 calc R
C20 C 0.5938(3) 0.9080(6) 0.1084(3) 0.0837(14) Uani 1 1 d .
H20A H 0.6578 0.8619 0.1335 0.126 Uiso 1 1 calc R
H20B H 0.6005 1.0161 0.1144 0.126 Uiso 1 1 calc R
H20C H 0.5616 0.8821 0.0493 0.126 Uiso 1 1 calc R
O1W O 0.0453(3) 0.7629(5) 0.1710(2) 0.0954(12) Uani 1 1 d .
H2W H 0.068(3) 0.858(5) 0.193(3) 0.080 Uiso 1 1 d .
H1W H -0.003(3) 0.741(5) 0.184(3) 0.080 Uiso 1 1 d .

loop_
_atom_site_aniso_label
_atom_site_aniso_U_11
_atom_site_aniso_U_22
_atom_site_aniso_U_33
_atom_site_aniso_U_23
_atom_site_aniso_U_13
_atom_site_aniso_U_12
I1 0.06668(18) 0.0756(2) 0.05998(16) 0.00026(15) 0.03543(13) -0.00114(16)
N1 0.0452(17) 0.0472(18) 0.0496(16) -0.0043(14) 0.0186(14) -0.0049(14)
N2 0.0479(16) 0.0489(18) 0.0489(15) -0.0036(14) 0.0208(13) -0.0059(15)
C1 0.062(2) 0.051(2) 0.077(3) -0.011(2) 0.028(2) -0.008(2)
C2 0.065(3) 0.075(3) 0.050(2) -0.013(2) 0.028(2) -0.011(2)
C3 0.063(3) 0.075(3) 0.055(2) -0.003(2) 0.028(2) -0.019(2)
C4 0.043(2) 0.054(2) 0.051(2) 0.0028(19) 0.0133(17) -0.0042(18)
C5 0.054(2) 0.057(2) 0.0435(19) -0.0052(18) 0.0166(18) 0.006(2)
C6 0.048(2) 0.055(2) 0.048(2) 0.0034(19) 0.0215(17) 0.0022(19)
C7 0.057(2) 0.071(3) 0.054(2) 0.008(2) 0.0264(19) -0.004(2)
C8 0.046(2) 0.069(3) 0.050(2) 0.006(2) 0.0166(18) -0.003(2)
C9 0.0399(19) 0.053(2) 0.050(2) 0.0028(18) 0.0132(16) -0.0050(17)
C10 0.051(2) 0.064(3) 0.0462(19) -0.0084(19) 0.0149(18) 0.000(2)
C11 0.0477(19) 0.058(2) 0.0441(17) 0.0010(19) 0.0199(15) -0.0043(19)
C12 0.0353(17) 0.049(2) 0.0447(18) 0.0010(17) 0.0143(15) 0.0003(17)
C13 0.050(2) 0.062(2) 0.0450(18) -0.0078(19) 0.0208(16) -0.008(2)
C14 0.050(2) 0.066(3) 0.049(2) 0.0040(19) 0.0192(18) -0.011(2)
C15 0.125(4) 0.104(4) 0.073(3) -0.009(3) 0.058(3) -0.021(3)
C16 0.066(3) 0.086(3) 0.053(2) -0.018(2) 0.021(2) -0.014(3)
C17 0.068(3) 0.052(2) 0.064(2) -0.0087(19) 0.032(2) -0.002(2)
C18 0.054(2) 0.044(2) 0.060(2) 0.0016(18) 0.0231(18) -0.0076(18)
C19 0.054(2) 0.075(3) 0.066(2) 0.002(2) 0.024(2) -0.007(2)
C20 0.065(3) 0.104(4) 0.092(3) 0.005(3) 0.043(2) -0.001(3)
O1W 0.113(3) 0.098(3) 0.100(3) -0.014(2) 0.069(2) -0.020(2)

loop_
_atom_type_symbol
_atom_type_description
_atom_type_scat_dispersion_real
_atom_type_scat_dispersion_imag
_atom_type_scat_source
C C 0.0033 0.0016 'International Tables Vol C Tables 4.2.6.8 and 6.1.1.4'
H H 0.0000 0.0000 'International Tables Vol C Tables 4.2.6.8 and 6.1.1.4'
N N 0.0061 0.0033 'International Tables Vol C Tables 4.2.6.8 and 6.1.1.4'
O O 0.0106 0.0060 'International Tables Vol C Tables 4.2.6.8 and 6.1.1.4'
I I -0.4742 1.8119 'International Tables Vol C Tables 4.2.6.8 and 6.1.1.4'

loop_
_geom_angle_atom_site_label_1
_geom_angle_atom_site_label_2
_geom_angle_atom_site_label_3
_geom_angle
C2 N1 C6 119.7(3)
C2 N1 C1 120.2(3)
C6 N1 C1 120.1(3)
C12 N2 C18 120.7(3)
C12 N2 C17 119.8(3)
C18 N2 C17 117.5(3)
N1 C1 H1A 109.5
N1 C1 H1B 109.5
H1A C1 H1B 109.5
N1 C1 H1C 109.5
H1A C1 H1C 109.5
H1B C1 H1C 109.5
N1 C2 C3 121.3(4)
N1 C2 H2A 119.3
C3 C2 H2A 119.3
C2 C3 C4 121.3(4)
C2 C3 H3A 119.3
C4 C3 H3A 119.3
C3 C4 C5 116.3(3)
C3 C4 C7 119.3(3)
C5 C4 C7 124.4(3)
C6 C5 C4 120.7(3)
C6 C5 H5A 119.6
C4 C5 H5A 119.6
N1 C6 C5 120.6(3)
N1 C6 H6A 119.7
C5 C6 H6A 119.7
C8 C7 C4 125.0(4)
C8 C7 H7A 117.5
C4 C7 H7A 117.5
C7 C8 C9 126.8(4)
C7 C8 H8A 116.6
C9 C8 H8A 116.6
C14 C9 C10 116.6(3)
C14 C9 C8 119.3(3)
C10 C9 C8 124.2(3)
C11 C10 C9 121.8(3)
C11 C10 H10A 119.1
C9 C10 H10A 119.1
C10 C11 C12 121.7(3)
C10 C11 H11A 119.2
C12 C11 H11A 119.2
N2 C12 C11 122.2(3)
N2 C12 C13 122.2(3)
C11 C12 C13 115.6(3)
C14 C13 C12 121.7(3)
C14 C13 H13A 119.2
C12 C13 H13A 119.2
C13 C14 C9 122.6(3)
C13 C14 H14A 118.7
C9 C14 H14A 118.7
C16 C15 H15A 109.5
C16 C15 H15B 109.5
H15A C15 H15B 109.5
C16 C15 H15C 109.5
H15A C15 H15C 109.5
H15B C15 H15C 109.5
C15 C16 C17 112.1(4)
C15 C16 H16A 109.2
C17 C16 H16A 109.2
C15 C16 H16B 109.2
C17 C16 H16B 109.2
H16A C16 H16B 107.9
N2 C17 C16 114.0(3)
N2 C17 H17A 108.8
C16 C17 H17A 108.8
N2 C17 H17B 108.8
C16 C17 H17B 108.8
H17A C17 H17B 107.7
N2 C18 C19 114.2(3)
N2 C18 H18A 108.7
C19 C18 H18A 108.7
N2 C18 H18B 108.7
C19 C18 H18B 108.7
H18A C18 H18B 107.6
C20 C19 C18 113.6(3)
C20 C19 H19A 108.8
C18 C19 H19A 108.8
C20 C19 H19B 108.8
C18 C19 H19B 108.8
H19A C19 H19B 107.7
C19 C20 H20A 109.5
C19 C20 H20B 109.5
H20A C20 H20B 109.5
C19 C20 H20C 109.5
H20A C20 H20C 109.5
H20B C20 H20C 109.5
H2W O1W H1W 107(4)

loop_
_geom_bond_atom_site_label_1
_geom_bond_atom_site_label_2
_geom_bond_distance
N1 C2 1.336(4)
N1 C6 1.339(4)
N1 C1 1.478(5)
N2 C12 1.364(4)
N2 C18 1.458(4)
N2 C17 1.465(4)
C1 H1A 0.9600
C1 H1B 0.9600
C1 H1C 0.9600
C2 C3 1.354(6)
C2 H2A 0.9300
C3 C4 1.377(5)
C3 H3A 0.9300
C4 C5 1.390(5)
C4 C7 1.465(5)
C5 C6 1.373(5)
C5 H5A 0.9300
C6 H6A 0.9300
C7 C8 1.315(5)
C7 H7A 0.9300
C8 C9 1.459(5)
C8 H8A 0.9300
C9 C14 1.379(5)
C9 C10 1.400(5)
C10 C11 1.380(5)
C10 H10A 0.9300
C11 C12 1.408(5)
C11 H11A 0.9300
C12 C13 1.415(5)
C13 C14 1.371(5)
C13 H13A 0.9300
C14 H14A 0.9300
C15 C16 1.514(6)
C15 H15A 0.9600
C15 H15B 0.9600
C15 H15C 0.9600
C16 C17 1.522(5)
C16 H16A 0.9700
C16 H16B 0.9700
C17 H17A 0.9700
C17 H17B 0.9700
C18 C19 1.508(5)
C18 H18A 0.9700
C18 H18B 0.9700
C19 C20 1.506(5)
C19 H19A 0.9700
C19 H19B 0.9700
C20 H20A 0.9600
C20 H20B 0.9600
C20 H20C 0.9600
O1W H2W 0.92(4)
O1W H1W 0.87(4)
